data_1528198
loop_
_publ_author_name
'Westerlund-Sundbaeck, M.'

_publ_section_title
;
 The crystal structure of W2 O3 (As O4)2
;
_journal_name_full 'Acta Chemica Scandinavica (1-27,1973-42,1988)'
_journal_page_first 1429
_journal_page_last 1438
_journal_volume 25
_journal_year 1971
_chemical_formula_sum 'As2 O11 W2'
_chemical_name_systematic 'W2 O3 (As O4)2'
_space_group_IT_number 62
_symmetry_space_group_name_Hall '-P 2ac 2n'
_symmetry_space_group_name_H-M 'P n m a'
_cell_angle_alpha 90
_cell_angle_beta 90
_cell_angle_gamma 90
_cell_formula_units_Z 4
_cell_length_a 16.0109
_cell_length_b 6.4341
_cell_length_c 8.043
_cell_volume 828.556
_citation_journal_id_ASTM ACSAA4
_cod_data_source_file Westerlund-Sundbaeck_ACSAA4_1971_1186.cif
_cod_data_source_block As2O11W2
_cod_original_cell_volume 828.5556
_cod_database_code 1528198

loop_
_symmetry_equiv_pos_as_xyz
x,y,z
-x+1/2,-y,z+1/2
x+1/2,-y+1/2,-z+1/2
-x,y+1/2,-z
-x,-y,-z
x-1/2,y,-z-1/2
-x-1/2,y-1/2,z-1/2
x,-y-1/2,z

loop_
_atom_site_label
_atom_site_type_symbol
_atom_site_fract_x
_atom_site_fract_y
_atom_site_fract_z
_atom_site_occupancy
_atom_site_U_iso_or_equiv
O7 O-2 0.1469 0.25 0.0453 1 0.0
O5 O-2 0.4875 0.25 0.1035 1 0.0
W1 W+6 0.19289 0.25 0.60332 1 0.0
O1 O-2 0.3176 0.25 0.5039 1 0.0
O6 O-2 0.484 0.25 0.4479 1 0.0
As1 As+5 0.74748 0.25 0.48731 1 0.0
O3 O-2 0.102 0.25 0.7066 1 0.0
W2 W+6 0.05851 0.25 0.24244 1 0.0
O2 O-2 0.2671 0.25 0.8076 1 0.0
As2 As+5 0.41147 0.25 0.59586 1 0.0
O4 O-2 0.1552 0.25 0.3858 1 0.0
O9 O-2 0.0682 0.5462 0.2191 1 0.0
O8 O-2 0.2021 0.5482 0.6003 1 0.0
